data_2238865
loop_
_publ_author_name
'Fun, Hoong-Kun'
'Quah, Ching Kheng'
'Boonnak, Nawong'
'Chantrapromma, Suchada'

_publ_section_title
;
 Bis{4-[(<i>E</i>)-2-(1<i>H</i>-indol-3-yl)ethenyl]-1-methylpyridinium}
 4-chlorobenzenesulfonate nitrate
;
_journal_coeditor_code HB7156
_journal_issue 12
_journal_name_full 'Acta Crystallographica Section E'
_journal_page_first o1753
_journal_page_last o1754
_journal_paper_doi 10.1107/S1600536813030080
_journal_volume 69
_journal_year 2013
_chemical_formula_iupac '2C16 H15 N2 +, C6 H4 Cl O3 S -, N O3 -'
_chemical_formula_moiety '2(C16 H15 N2 +), C6 H4 Cl O3 S -, N O3 -'
_chemical_formula_sum 'C38 H34 Cl N5 O6 S'
_chemical_formula_weight 724.21
_chemical_name_systematic
;
Bis{4-[(<i>E</i>)-2-(1<i>H</i>-indol-3-yl)ethenyl]-1-methylpyridinium}
4-chlorobenzenesulfonate nitrate
;
_space_group_IT_number 2
_symmetry_cell_setting triclinic
_symmetry_space_group_name_Hall '-P 1'
_symmetry_space_group_name_H-M 'P -1'
_atom_sites_solution_hydrogens geom
_atom_sites_solution_primary direct
_atom_sites_solution_secondary difmap
_audit_creation_method SHELXL-97
_cell_angle_alpha 97.2060(10)
_cell_angle_beta 91.186(2)
_cell_angle_gamma 99.9240(10)
_cell_formula_units_Z 2
_cell_length_a 8.7540(7)
_cell_length_b 13.6648(10)
_cell_length_c 15.3465(11)
_cell_measurement_reflns_used 6217
_cell_measurement_temperature 153(2)
_cell_measurement_theta_max 25.00
_cell_measurement_theta_min 2.16
_cell_volume 1792.3(2)
_computing_cell_refinement 'SAINT (Bruker, 2005)'
_computing_data_collection 'APEX2 (Bruker, 2005)'
_computing_data_reduction 'SAINT (Bruker, 2005)'
_computing_molecular_graphics 'SHELXTL (Sheldrick, 2008)'
_computing_publication_material
;
SHELXTL (Sheldrick, 2008), PLATON (Spek, 2009) and publCIF
(Westrip, 2010)
;
_computing_structure_refinement 'SHELXTL (Sheldrick, 2008)'
_computing_structure_solution 'SHELXTL (Sheldrick, 2008)'
_diffrn_ambient_temperature 153(2)
_diffrn_measured_fraction_theta_full 0.984
_diffrn_measured_fraction_theta_max 0.984
_diffrn_measurement_device_type 'Bruker APEXII CCD'
_diffrn_measurement_method '\f and \w scans'
_diffrn_radiation_monochromator graphite
_diffrn_radiation_source 'sealed tube'
_diffrn_radiation_type MoK\a
_diffrn_radiation_wavelength 0.71073
_diffrn_reflns_av_R_equivalents 0.0209
_diffrn_reflns_av_sigmaI/netI 0.0340
_diffrn_reflns_limit_h_max 10
_diffrn_reflns_limit_h_min -10
_diffrn_reflns_limit_k_max 16
_diffrn_reflns_limit_k_min -11
_diffrn_reflns_limit_l_max 18
_diffrn_reflns_limit_l_min -17
_diffrn_reflns_number 9106
_diffrn_reflns_theta_full 25.00
_diffrn_reflns_theta_max 25.00
_diffrn_reflns_theta_min 2.16
_diffrn_standards_number 0
_exptl_absorpt_coefficient_mu 0.219
_exptl_absorpt_correction_T_max 0.9704
_exptl_absorpt_correction_T_min 0.8899
_exptl_absorpt_correction_type multi-scan
_exptl_absorpt_process_details '(SADABS; Bruker, 2005)'
_exptl_crystal_colour Orange
_exptl_crystal_density_diffrn 1.342
_exptl_crystal_density_method 'not measured'
_exptl_crystal_description Block
_exptl_crystal_F_000 756
_exptl_crystal_size_max 0.55
_exptl_crystal_size_mid 0.47
_exptl_crystal_size_min 0.14
_refine_diff_density_max 0.868
_refine_diff_density_min -0.289
_refine_ls_extinction_method none
_refine_ls_goodness_of_fit_ref 1.048
_refine_ls_hydrogen_treatment constr
_refine_ls_matrix_type full
_refine_ls_number_parameters 636
_refine_ls_number_reflns 6217
_refine_ls_number_restraints 206
_refine_ls_restrained_S_all 1.070
_refine_ls_R_factor_all 0.0937
_refine_ls_R_factor_gt 0.0743
_refine_ls_shift/su_max 0.001
_refine_ls_shift/su_mean 0.001
_refine_ls_structure_factor_coef Fsqd
_refine_ls_weighting_details 'calc w=1/[\s^2^(Fo^2^)+(0.1598P)^2^+0.6516P] where P=(Fo^2^+2Fc^2^)/3'
_refine_ls_weighting_scheme calc
_refine_ls_wR_factor_gt 0.2312
_refine_ls_wR_factor_ref 0.2541
_reflns_number_gt 4480
_reflns_number_total 6217
_reflns_threshold_expression I>2\s(I)
_cod_data_source_file hb7156.cif
_cod_data_source_block I
_cod_database_code 2238865

loop_
_symmetry_equiv_pos_as_xyz
'x, y, z'
'-x, -y, -z'

loop_
_atom_site_type_symbol
_atom_site_label
_atom_site_fract_x
_atom_site_fract_y
_atom_site_fract_z
_atom_site_U_iso_or_equiv
_atom_site_adp_type
_atom_site_calc_flag
_atom_site_refinement_flags
_atom_site_occupancy
_atom_site_symmetry_multiplicity
_atom_site_disorder_assembly
_atom_site_disorder_group
O O4 0.7782(12) 0.1160(6) 0.5522(4) 0.262(4) Uani d . 1 1 . .
N N1 0.3365(3) -0.3639(2) 0.08898(19) 0.0675(7) Uani d . 1 1 . .
N N2 0.7327(4) 0.2710(2) 0.1516(2) 0.0737(8) Uani d . 1 1 . .
H H1N2 0.7335 0.3279 0.1670 0.088 Uiso d R 1 1 . .
Cl Cl1 0.6552(6) 0.9687(3) 0.3630(3) 0.0776(10) Uani d PDU 0.497(6) 1 A 1
S S1 0.7770(6) 0.5393(3) 0.1964(3) 0.0744(15) Uani d PDU 0.497(6) 1 A 1
O O1 0.7041(10) 0.5304(5) 0.1112(4) 0.118(3) Uani d PDU 0.497(6) 1 A 1
O O2 0.9408(8) 0.5430(5) 0.1947(6) 0.125(3) Uani d PDU 0.497(6) 1 A 1
O O3 0.7660(11) 0.4712(6) 0.2529(4) 0.085(3) Uani d PDU 0.497(6) 1 A 1
C C1 0.7483(7) 0.6565(5) 0.2512(6) 0.054(3) Uani d PDU 0.497(6) 1 A 1
C C2 0.8661(9) 0.7372(6) 0.2595(12) 0.073(4) Uani d PDU 0.497(6) 1 A 1
H H2A 0.9675 0.7284 0.2493 0.087 Uiso calc PR 0.497(6) 1 A 1
C C3 0.8328(13) 0.8344(6) 0.2838(18) 0.085(6) Uani d PDU 0.497(6) 1 A 1
H H3A 0.9055 0.8907 0.2763 0.102 Uiso calc PR 0.497(6) 1 A 1
C C4 0.6954(12) 0.8448(4) 0.3177(9) 0.054(3) Uani d PDU 0.497(6) 1 A 1
C C5 0.5768(13) 0.7615(6) 0.3125(15) 0.073(5) Uani d PDU 0.497(6) 1 A 1
H H5A 0.4798 0.7685 0.3334 0.087 Uiso calc PR 0.497(6) 1 A 1
C C6 0.6042(14) 0.6676(7) 0.2757(18) 0.104(9) Uani d PDU 0.497(6) 1 A 1
H H6A 0.5235 0.6129 0.2681 0.124 Uiso calc PR 0.497(6) 1 A 1
Cl Cl1A 0.7176(7) 0.9748(3) 0.3728(4) 0.1076(17) Uani d PDU 0.503(6) 1 A 2
S S1A 0.7200(6) 0.5307(3) 0.1879(2) 0.0713(13) Uani d PDU 0.503(6) 1 A 2
O O1A 0.8297(9) 0.5400(5) 0.1208(5) 0.115(3) Uani d PDU 0.503(6) 1 A 2
O O2A 0.5651(8) 0.4921(4) 0.1546(5) 0.108(2) Uani d PDU 0.503(6) 1 A 2
O O3A 0.7044(13) 0.4664(6) 0.2478(5) 0.107(4) Uani d PDU 0.503(6) 1 A 2
C C1A 0.7204(9) 0.6543(5) 0.2395(8) 0.063(3) Uani d PDU 0.503(6) 1 A 2
C C2A 0.8482(11) 0.7269(6) 0.2379(12) 0.078(5) Uani d PDU 0.503(6) 1 A 2
H H2AA 0.9299 0.7149 0.2027 0.094 Uiso calc PR 0.503(6) 1 A 2
C C3A 0.8555(13) 0.8208(8) 0.2901(16) 0.079(5) Uani d PDU 0.503(6) 1 A 2
H H3AA 0.9494 0.8651 0.3001 0.095 Uiso calc PR 0.503(6) 1 A 2
C C4A 0.7258(12) 0.8453(6) 0.3251(13) 0.108(8) Uani d PDU 0.503(6) 1 A 2
C C5A 0.5943(14) 0.7713(7) 0.3256(16) 0.086(7) Uani d PDU 0.503(6) 1 A 2
H H5AA 0.5067 0.7863 0.3539 0.103 Uiso calc PR 0.503(6) 1 A 2
C C6A 0.5948(9) 0.6747(5) 0.2832(12) 0.054(4) Uani d PDU 0.503(6) 1 A 2
H H6AA 0.5088 0.6246 0.2851 0.065 Uiso calc PR 0.503(6) 1 A 2
C C10 0.3905(4) -0.1910(3) 0.1379(2) 0.0671(9) Uani d . 1 1 . .
H H10A 0.3681 -0.1366 0.1751 0.080 Uiso calc R 1 1 . .
C C9 0.3092(4) -0.2839(3) 0.1429(2) 0.0720(9) Uani d . 1 1 . .
H H9A 0.2333 -0.2924 0.1842 0.086 Uiso calc R 1 1 . .
C C8 0.4452(4) -0.3513(3) 0.0303(2) 0.0693(9) Uani d . 1 1 . .
H H8A 0.4637 -0.4065 -0.0073 0.083 Uiso calc R 1 1 . .
C C7 0.5300(4) -0.2594(3) 0.0239(2) 0.0662(8) Uani d . 1 1 . .
H H7A 0.6052 -0.2530 -0.0179 0.079 Uiso calc R 1 1 . .
C C11 0.5065(4) -0.1757(2) 0.0784(2) 0.0585(8) Uani d . 1 1 . .
C C12 0.5998(4) -0.0784(2) 0.0709(2) 0.0616(8) Uani d . 1 1 . .
H H12A 0.6757 -0.0759 0.0293 0.074 Uiso calc R 1 1 . .
C C13 0.5851(4) 0.0068(2) 0.1188(2) 0.0644(8) Uani d . 1 1 . .
H H13A 0.5097 0.0019 0.1606 0.077 Uiso calc R 1 1 . .
C C14 0.6697(4) 0.1055(2) 0.1148(2) 0.0612(8) Uani d . 1 1 . .
C C15 0.6401(5) 0.1873(3) 0.1677(2) 0.0735(10) Uani d . 1 1 . .
H H15A 0.5650 0.1852 0.2097 0.088 Uiso calc R 1 1 . .
C C16 0.8290(4) 0.2470(2) 0.0854(2) 0.0625(8) Uani d . 1 1 . .
C C17 0.9405(4) 0.3088(3) 0.0471(3) 0.0734(10) Uani d . 1 1 . .
H H17A 0.9609 0.3775 0.0649 0.088 Uiso calc R 1 1 . .
C C18 1.0202(4) 0.2658(3) -0.0180(3) 0.0835(12) Uani d . 1 1 . .
H H18A 1.0965 0.3059 -0.0454 0.100 Uiso calc R 1 1 . .
C C19 0.9891(4) 0.1619(3) -0.0444(3) 0.0795(10) Uani d . 1 1 . .
H H19A 1.0464 0.1344 -0.0885 0.095 Uiso calc R 1 1 . .
C C20 0.8755(4) 0.0995(3) -0.0066(2) 0.0656(8) Uani d . 1 1 . .
H H20A 0.8550 0.0309 -0.0249 0.079 Uiso calc R 1 1 . .
C C21 0.7926(4) 0.1428(2) 0.0601(2) 0.0568(7) Uani d . 1 1 . .
C C22 0.2475(6) -0.4646(3) 0.0955(3) 0.1038(15) Uani d . 1 1 . .
H H22A 0.2297 -0.5021 0.0379 0.156 Uiso calc R 1 1 . .
H H22B 0.1497 -0.4584 0.1208 0.156 Uiso calc R 1 1 . .
H H22C 0.3052 -0.4988 0.1320 0.156 Uiso calc R 1 1 . .
N N3 0.0284(13) 0.3441(6) 0.4087(7) 0.077(4) Uani d PD 0.711(8) 1 B 1
N N4 0.6488(10) 0.9026(5) 0.6160(5) 0.085(2) Uani d PD 0.711(8) 1 B 1
H H1N4 0.6724 0.9605 0.6082 0.102 Uiso d PR 0.711(8) 1 B 1
C C23 0.2158(8) 0.3996(6) 0.5264(4) 0.080(2) Uani d PD 0.711(8) 1 B 1
H H23A 0.2707 0.3849 0.5742 0.096 Uiso calc PR 0.711(8) 1 B 1
C C24 0.1017(14) 0.3284(6) 0.4828(7) 0.086(4) Uani d PD 0.711(8) 1 B 1
H H24A 0.0737 0.2676 0.5046 0.103 Uiso calc PR 0.711(8) 1 B 1
C C25 0.0573(10) 0.4327(7) 0.3802(5) 0.0757(19) Uani d PD 0.711(8) 1 B 1
H H25A 0.0035 0.4431 0.3302 0.091 Uiso calc PR 0.711(8) 1 B 1
C C26 0.1654(9) 0.5097(4) 0.4232(5) 0.0779(17) Uani d PD 0.711(8) 1 B 1
H H26A 0.1826 0.5714 0.4021 0.093 Uiso calc PR 0.711(8) 1 B 1
C C27 0.2506(6) 0.4966(4) 0.4985(4) 0.0668(14) Uani d PD 0.711(8) 1 B 1
C C28 0.3677(6) 0.5739(4) 0.5491(3) 0.0780(17) Uani d PD 0.711(8) 1 B 1
H H28A 0.4153 0.5552 0.5976 0.094 Uiso calc PR 0.711(8) 1 B 1
C C29 0.4126(6) 0.6668(4) 0.5332(3) 0.0790(17) Uani d PD 0.711(8) 1 B 1
H H29A 0.3676 0.6831 0.4827 0.095 Uiso calc PR 0.711(8) 1 B 1
C C30 0.5181(6) 0.7450(4) 0.5811(4) 0.0654(14) Uani d PD 0.711(8) 1 B 1
C C31 0.5477(9) 0.8421(7) 0.5594(4) 0.0832(19) Uani d PD 0.711(8) 1 B 1
H H31A 0.5021 0.8622 0.5109 0.100 Uiso calc PR 0.711(8) 1 B 1
C C32 0.693(2) 0.8500(7) 0.6800(10) 0.071(8) Uani d PD 0.711(8) 1 B 1
C C33 0.7919(17) 0.8825(6) 0.7527(8) 0.071(3) Uani d PD 0.711(8) 1 B 1
H H33A 0.8419 0.9489 0.7636 0.085 Uiso calc PR 0.711(8) 1 B 1
C C34 0.8158(9) 0.8159(6) 0.8083(4) 0.0694(19) Uani d PD 0.711(8) 1 B 1
H H34A 0.8819 0.8379 0.8577 0.083 Uiso calc PR 0.711(8) 1 B 1
C C35 0.7454(9) 0.7179(5) 0.7937(4) 0.0687(15) Uani d PD 0.711(8) 1 B 1
H H35A 0.7656 0.6741 0.8324 0.082 Uiso calc PR 0.711(8) 1 B 1
C C36 0.6398(9) 0.6815(4) 0.7187(5) 0.0673(16) Uani d PD 0.711(8) 1 B 1
H H36A 0.5898 0.6151 0.7091 0.081 Uiso calc PR 0.711(8) 1 B 1
C C37 0.6142(10) 0.7501(4) 0.6598(6) 0.062(2) Uani d PD 0.711(8) 1 B 1
C C38 -0.0857(7) 0.2599(6) 0.3651(5) 0.086(2) Uani d PD 0.711(8) 1 B 1
H H38A -0.1657 0.2851 0.3356 0.129 Uiso calc PR 0.711(8) 1 B 1
H H38B -0.1309 0.2196 0.4081 0.129 Uiso calc PR 0.711(8) 1 B 1
H H38C -0.0352 0.2197 0.3229 0.129 Uiso calc PR 0.711(8) 1 B 1
N N3A 0.027(3) 0.3295(12) 0.4146(17) 0.068(8) Uiso d PD 0.289(8) 1 B 2
N N4A 0.634(2) 0.8785(9) 0.6083(10) 0.068(6) Uiso d PD 0.289(8) 1 B 2
H H2N4 0.6593 0.9378 0.5939 0.082 Uiso calc PR 0.289(8) 1 B 2
C C23A 0.2220(17) 0.4290(9) 0.5133(9) 0.054(4) Uiso d PD 0.289(8) 1 B 2
H H23B 0.2833 0.4358 0.5647 0.064 Uiso calc PR 0.289(8) 1 B 2
C C24A 0.131(3) 0.3390(8) 0.4829(12) 0.052(6) Uiso d PD 0.289(8) 1 B 2
H H24B 0.1412 0.2829 0.5097 0.063 Uiso calc PR 0.289(8) 1 B 2
C C25A 0.023(3) 0.4051(12) 0.3690(13) 0.090(8) Uiso d PD 0.289(8) 1 B 2
H H25B -0.0477 0.3972 0.3215 0.109 Uiso calc PR 0.289(8) 1 B 2
C C26A 0.1219(18) 0.4953(9) 0.3907(9) 0.071(5) Uiso d PD 0.289(8) 1 B 2
H H26B 0.1222 0.5455 0.3550 0.085 Uiso calc PR 0.289(8) 1 B 2
C C27A 0.2226(17) 0.5127(8) 0.4660(9) 0.062(5) Uiso d PD 0.289(8) 1 B 2
C C28A 0.3251(10) 0.6080(6) 0.4976(6) 0.052(3) Uiso d PD 0.289(8) 1 B 2
H H28B 0.3230 0.6601 0.4644 0.063 Uiso calc PR 0.289(8) 1 B 2
C C29A 0.4198(12) 0.6278(7) 0.5680(6) 0.053(3) Uiso d PD 0.289(8) 1 B 2
H H29B 0.4205 0.5746 0.6003 0.063 Uiso calc PR 0.289(8) 1 B 2
C C30A 0.5197(15) 0.7169(8) 0.6015(8) 0.058(4) Uiso d PD 0.289(8) 1 B 2
C C31A 0.5276(19) 0.8063(10) 0.5659(9) 0.062(5) Uiso d PD 0.289(8) 1 B 2
H H31B 0.4659 0.8144 0.5182 0.075 Uiso calc PR 0.289(8) 1 B 2
C C32A 0.697(5) 0.8440(13) 0.679(2) 0.058(16) Uiso d PD 0.289(8) 1 B 2
C C33A 0.804(5) 0.8938(15) 0.743(2) 0.086(13) Uiso d PD 0.289(8) 1 B 2
H H33B 0.8472 0.9608 0.7420 0.104 Uiso calc PR 0.289(8) 1 B 2
C C34A 0.847(3) 0.8433(16) 0.8078(12) 0.104(10) Uiso d PD 0.289(8) 1 B 2
H H34B 0.9230 0.8760 0.8500 0.125 Uiso calc PR 0.289(8) 1 B 2
C C35A 0.783(3) 0.7460(15) 0.8125(12) 0.138(15) Uiso d PD 0.289(8) 1 B 2
H H35B 0.8069 0.7156 0.8607 0.166 Uiso calc PR 0.289(8) 1 B 2
C C36A 0.678(2) 0.6898(10) 0.7431(10) 0.071(7) Uiso d PD 0.289(8) 1 B 2
H H36B 0.6433 0.6213 0.7421 0.085 Uiso calc PR 0.289(8) 1 B 2
C C37A 0.628(3) 0.7422(8) 0.6764(13) 0.052(6) Uiso d PD 0.289(8) 1 B 2
C C38A -0.069(2) 0.2302(10) 0.3910(14) 0.103(8) Uiso d PD 0.289(8) 1 B 2
H H38D -0.1751 0.2335 0.4048 0.155 Uiso calc PR 0.289(8) 1 B 2
H H38E -0.0323 0.1828 0.4235 0.155 Uiso calc PR 0.289(8) 1 B 2
H H38F -0.0643 0.2094 0.3291 0.155 Uiso calc PR 0.289(8) 1 B 2
N N5 0.7895(4) 0.1618(3) 0.6196(2) 0.0802(9) Uani d . 1 1 . .
O O5 0.7699(5) 0.1173(3) 0.6834(3) 0.1369(14) Uani d . 1 1 . .
O O6 0.8104(5) 0.2515(3) 0.6310(3) 0.1375(15) Uani d . 1 1 . .

loop_
_atom_site_aniso_label
_atom_site_aniso_U_11
_atom_site_aniso_U_22
_atom_site_aniso_U_33
_atom_site_aniso_U_12
_atom_site_aniso_U_13
_atom_site_aniso_U_23
O4 0.400(12) 0.290(8) 0.106(3) 0.157(8) -0.058(5) -0.055(4)
N1 0.0686(18) 0.0573(16) 0.0730(17) 0.0000(13) -0.0074(14) 0.0121(13)
N2 0.092(2) 0.0471(15) 0.0814(19) 0.0150(14) 0.0001(16) 0.0019(13)
Cl1 0.096(3) 0.0613(15) 0.0784(15) 0.0338(16) 0.0034(16) -0.0078(11)
S1 0.104(4) 0.0507(14) 0.0695(16) 0.0185(16) 0.0162(19) 0.0036(11)
O1 0.185(8) 0.086(4) 0.080(4) 0.037(5) -0.036(5) -0.015(3)
O2 0.114(5) 0.105(5) 0.159(6) 0.048(4) 0.025(5) -0.017(4)
O3 0.116(6) 0.058(4) 0.087(4) 0.032(4) -0.024(4) 0.010(3)
C1 0.064(5) 0.050(5) 0.049(5) 0.016(4) 0.000(4) 0.007(3)
C2 0.063(5) 0.074(7) 0.076(8) 0.007(4) 0.006(5) -0.004(4)
C3 0.094(8) 0.060(7) 0.101(9) 0.011(5) -0.003(6) 0.013(6)
C4 0.077(5) 0.045(5) 0.044(4) 0.031(4) -0.009(4) -0.008(3)
C5 0.066(6) 0.088(9) 0.068(7) 0.029(5) -0.006(5) 0.006(6)
C6 0.107(12) 0.104(11) 0.098(12) 0.015(8) 0.002(8) 0.013(7)
Cl1A 0.127(4) 0.0511(13) 0.136(3) 0.0177(18) 0.016(3) -0.0226(14)
S1A 0.099(3) 0.0487(13) 0.0677(18) 0.0154(15) 0.0049(16) 0.0110(11)
O1A 0.155(6) 0.080(4) 0.115(6) 0.026(4) 0.074(5) 0.008(4)
O2A 0.105(5) 0.076(4) 0.130(5) 0.005(3) -0.024(4) -0.018(3)
O3A 0.139(8) 0.071(4) 0.113(6) 0.014(4) 0.045(5) 0.018(4)
C1A 0.072(6) 0.061(6) 0.056(5) 0.012(4) -0.006(5) 0.009(4)
C2A 0.083(7) 0.078(7) 0.072(8) 0.017(5) 0.013(5) -0.004(4)
C3A 0.082(7) 0.056(6) 0.092(8) 0.001(5) 0.001(6) -0.005(6)
C4A 0.124(10) 0.103(10) 0.097(10) 0.031(7) -0.008(7) 0.000(7)
C5A 0.089(9) 0.081(9) 0.087(10) 0.032(6) 0.009(7) -0.013(5)
C6A 0.050(5) 0.054(6) 0.056(5) 0.008(4) 0.005(4) 0.002(4)
C10 0.077(2) 0.0585(19) 0.0656(19) 0.0147(16) 0.0016(17) 0.0026(15)
C9 0.069(2) 0.079(2) 0.068(2) 0.0069(18) 0.0054(16) 0.0175(18)
C8 0.079(2) 0.0546(19) 0.072(2) 0.0088(16) -0.0008(18) 0.0041(15)
C7 0.069(2) 0.0578(19) 0.072(2) 0.0114(15) 0.0063(16) 0.0085(15)
C11 0.0589(18) 0.0594(18) 0.0585(17) 0.0113(14) -0.0041(14) 0.0125(14)
C12 0.065(2) 0.0570(18) 0.0650(18) 0.0143(15) 0.0060(15) 0.0106(14)
C13 0.067(2) 0.0585(19) 0.0684(19) 0.0111(15) 0.0028(16) 0.0112(15)
C14 0.066(2) 0.0545(18) 0.0653(19) 0.0144(14) 0.0013(15) 0.0097(14)
C15 0.090(3) 0.059(2) 0.074(2) 0.0202(18) 0.0110(19) 0.0053(16)
C16 0.0616(19) 0.0528(17) 0.073(2) 0.0091(14) -0.0122(16) 0.0118(15)
C17 0.067(2) 0.058(2) 0.094(3) 0.0032(17) -0.0100(19) 0.0187(18)
C18 0.060(2) 0.084(3) 0.107(3) -0.0039(19) -0.005(2) 0.040(2)
C19 0.068(2) 0.086(3) 0.091(3) 0.0222(19) 0.0137(19) 0.024(2)
C20 0.062(2) 0.0618(19) 0.076(2) 0.0162(15) 0.0032(16) 0.0124(16)
C21 0.0547(17) 0.0497(16) 0.0670(18) 0.0118(13) -0.0075(14) 0.0104(13)
C22 0.117(4) 0.071(3) 0.111(3) -0.025(2) -0.003(3) 0.021(2)
N3 0.064(4) 0.093(6) 0.073(5) 0.022(3) 0.006(2) -0.007(3)
N4 0.105(5) 0.055(3) 0.092(4) 0.012(3) -0.016(3) 0.008(3)
C23 0.081(4) 0.081(4) 0.082(4) 0.013(4) 0.005(3) 0.022(4)
C24 0.070(6) 0.088(6) 0.100(6) 0.014(3) 0.014(4) 0.016(4)
C25 0.078(5) 0.074(4) 0.081(4) 0.025(4) 0.004(3) 0.016(4)
C26 0.084(5) 0.073(4) 0.077(5) 0.019(3) 0.009(4) 0.004(3)
C27 0.062(3) 0.073(4) 0.067(4) 0.019(3) 0.011(3) 0.003(3)
C28 0.084(4) 0.084(4) 0.071(3) 0.027(3) 0.005(3) 0.009(3)
C29 0.086(4) 0.081(4) 0.075(3) 0.024(3) 0.013(3) 0.016(3)
C30 0.070(3) 0.058(3) 0.070(3) 0.018(3) 0.001(3) 0.008(3)
C31 0.097(5) 0.072(4) 0.083(4) 0.019(4) -0.006(3) 0.017(4)
C32 0.067(8) 0.070(8) 0.080(10) 0.018(3) 0.011(3) 0.011(3)
C33 0.063(4) 0.066(5) 0.081(5) 0.006(3) 0.002(4) 0.008(3)
C34 0.066(4) 0.068(4) 0.072(4) 0.006(3) -0.008(2) 0.011(3)
C35 0.079(4) 0.064(3) 0.065(3) 0.019(3) -0.005(3) 0.011(3)
C36 0.064(4) 0.064(4) 0.071(4) 0.010(2) 0.003(3) 0.000(3)
C37 0.062(4) 0.073(4) 0.057(4) 0.023(3) 0.013(3) 0.010(3)
C38 0.073(4) 0.094(4) 0.082(4) 0.012(3) -0.008(3) -0.015(4)
N5 0.084(2) 0.084(2) 0.075(2) 0.0217(18) -0.0086(17) 0.0104(18)
O5 0.143(3) 0.116(3) 0.163(4) 0.028(2) 0.061(3) 0.048(3)
O6 0.129(3) 0.094(3) 0.195(4) 0.014(2) -0.024(3) 0.049(3)

loop_
_atom_type_symbol
_atom_type_description
_atom_type_scat_dispersion_real
_atom_type_scat_dispersion_imag
_atom_type_scat_source
C C 0.0033 0.0016 'International Tables Vol C Tables 4.2.6.8 and 6.1.1.4'
H H 0.0000 0.0000 'International Tables Vol C Tables 4.2.6.8 and 6.1.1.4'
N N 0.0061 0.0033 'International Tables Vol C Tables 4.2.6.8 and 6.1.1.4'
O O 0.0106 0.0060 'International Tables Vol C Tables 4.2.6.8 and 6.1.1.4'
Cl Cl 0.1484 0.1585 'International Tables Vol C Tables 4.2.6.8 and 6.1.1.4'
S S 0.1246 0.1234 'International Tables Vol C Tables 4.2.6.8 and 6.1.1.4'

loop_
_geom_angle_atom_site_label_1
_geom_angle_atom_site_label_2
_geom_angle_atom_site_label_3
_geom_angle
C8 N1 C9 119.2(3)
C8 N1 C22 120.5(3)
C9 N1 C22 120.3(3)
C15 N2 C16 108.9(3)
C15 N2 H1N2 133.0
C16 N2 H1N2 117.4
O3 S1 O1 128.6(4)
O3 S1 O2 90.3(5)
O1 S1 O2 113.3(4)
O3 S1 C1 110.2(2)
O1 S1 C1 105.7(2)
O2 S1 C1 106.5(3)
C6 C1 C2 120.3(5)
C6 C1 S1 119.1(4)
C2 C1 S1 120.2(4)
C1 C2 C3 119.5(6)
C1 C2 H2A 120.2
C3 C2 H2A 120.2
C4 C3 C2 119.4(6)
C4 C3 H3A 120.3
C2 C3 H3A 120.3
C3 C4 C5 119.5(5)
C3 C4 Cl1 121.2(5)
C5 C4 Cl1 119.1(5)
C4 C5 C6 119.8(5)
C4 C5 H5A 120.1
C6 C5 H5A 120.1
C1 C6 C5 119.9(5)
C1 C6 H6A 120.1
C5 C6 H6A 120.1
O3A S1A O1A 128.5(4)
O3A S1A O2A 90.3(5)
O1A S1A O2A 113.3(4)
O3A S1A C1A 110.2(2)
O1A S1A C1A 105.7(2)
O2A S1A C1A 106.6(3)
C6A C1A C2A 120.4(5)
C6A C1A S1A 119.2(4)
C2A C1A S1A 120.4(4)
C1A C2A C3A 119.5(6)
C1A C2A H2AA 120.2
C3A C2A H2AA 120.2
C4A C3A C2A 119.4(6)
C4A C3A H3AA 120.3
C2A C3A H3AA 120.3
C3A C4A C5A 119.5(5)
C3A C4A Cl1A 121.3(5)
C5A C4A Cl1A 119.2(5)
C4A C5A C6A 119.7(5)
C4A C5A H5AA 120.1
C6A C5A H5AA 120.1
C1A C6A C5A 119.9(5)
C1A C6A H6AA 120.1
C5A C6A H6AA 120.1
C9 C10 C11 121.1(3)
C9 C10 H10A 119.4
C11 C10 H10A 119.4
N1 C9 C10 121.0(3)
N1 C9 H9A 119.5
C10 C9 H9A 119.5
N1 C8 C7 121.4(3)
N1 C8 H8A 119.3
C7 C8 H8A 119.3
C8 C7 C11 121.2(3)
C8 C7 H7A 119.4
C11 C7 H7A 119.4
C7 C11 C10 116.0(3)
C7 C11 C12 120.1(3)
C10 C11 C12 123.8(3)
C13 C12 C11 125.0(3)
C13 C12 H12A 117.5
C11 C12 H12A 117.5
C12 C13 C14 128.7(3)
C12 C13 H13A 115.7
C14 C13 H13A 115.7
C15 C14 C13 122.3(3)
C15 C14 C21 105.7(3)
C13 C14 C21 132.0(3)
N2 C15 C14 111.4(3)
N2 C15 H15A 124.3
C14 C15 H15A 124.3
C17 C16 N2 129.1(3)
C17 C16 C21 123.4(4)
N2 C16 C21 107.5(3)
C18 C17 C16 117.5(4)
C18 C17 H17A 121.2
C16 C17 H17A 121.2
C17 C18 C19 121.0(4)
C17 C18 H18A 119.5
C19 C18 H18A 119.5
C20 C19 C18 121.7(4)
C20 C19 H19A 119.2
C18 C19 H19A 119.2
C19 C20 C21 117.9(3)
C19 C20 H20A 121.1
C21 C20 H20A 121.1
C20 C21 C16 118.6(3)
C20 C21 C14 135.0(3)
C16 C21 C14 106.4(3)
N1 C22 H22A 109.5
N1 C22 H22B 109.5
H22A C22 H22B 109.5
N1 C22 H22C 109.5
H22A C22 H22C 109.5
H22B C22 H22C 109.5
C25 N3 C24 120.4(6)
C25 N3 C38 123.1(7)
C24 N3 C38 116.5(7)
C31 N4 C32 109.5(6)
C31 N4 H1N4 118.3
C32 N4 H1N4 132.2
C24 C23 C27 119.9(5)
C24 C23 H23A 120.0
C27 C23 H23A 120.0
N3 C24 C23 121.6(6)
N3 C24 H24A 119.2
C23 C24 H24A 119.2
N3 C25 C26 121.2(5)
N3 C25 H25A 119.4
C26 C25 H25A 119.4
C25 C26 C27 121.2(5)
C25 C26 H26A 119.4
C27 C26 H26A 119.4
C26 C27 C23 115.5(4)
C26 C27 C28 125.3(5)
C23 C27 C28 119.1(5)
C29 C28 C27 127.1(4)
C29 C28 H28A 116.5
C27 C28 H28A 116.5
C28 C29 C30 129.7(4)
C28 C29 H29A 115.2
C30 C29 H29A 115.2
C31 C30 C29 123.5(5)
C31 C30 C37 104.0(4)
C29 C30 C37 132.4(5)
N4 C31 C30 111.9(5)
N4 C31 H31A 124.1
C30 C31 H31A 124.1
N4 C32 C33 129.7(6)
N4 C32 C37 107.2(5)
C33 C32 C37 123.1(6)
C34 C33 C32 119.0(6)
C34 C33 H33A 120.5
C32 C33 H33A 120.5
C33 C34 C35 121.9(5)
C33 C34 H34A 119.1
C35 C34 H34A 119.1
C34 C35 C36 120.6(4)
C34 C35 H35A 119.7
C36 C35 H35A 119.7
C37 C36 C35 118.2(4)
C37 C36 H36A 120.9
C35 C36 H36A 120.9
C32 C37 C36 117.3(6)
C32 C37 C30 107.4(6)
C36 C37 C30 135.3(5)
C25A N3A C24A 120.3(6)
C25A N3A C38A 123.0(7)
C24A N3A C38A 116.5(8)
C31A N4A C32A 109.5(6)
C31A N4A H1N4 137.4
C32A N4A H1N4 112.4
C31A N4A H2N4 125.3
C32A N4A H2N4 125.3
C24A C23A C27A 119.8(5)
C24A C23A H23B 120.1
C27A C23A H23B 120.1
N3A C24A C23A 121.5(6)
N3A C24A H24B 119.2
C23A C24A H24B 119.2
N3A C25A C26A 121.1(6)
N3A C25A H25B 119.5
C26A C25A H25B 119.5
C25A C26A C27A 121.1(5)
C25A C26A H26B 119.4
C27A C26A H26B 119.4
C26A C27A C23A 115.5(4)
C26A C27A C28A 125.2(5)
C23A C27A C28A 119.3(5)
C29A C28A C27A 127.2(4)
C29A C28A H28B 116.4
C27A C28A H28B 116.4
C28A C29A C30A 129.8(4)
C28A C29A H29B 115.1
C30A C29A H29B 115.1
C31A C30A C29A 123.7(5)
C31A C30A C37A 104.0(4)
C29A C30A C37A 132.2(5)
N4A C31A C30A 111.8(5)
N4A C31A H31B 124.1
C30A C31A H31B 124.1
N4A C32A C33A 129.8(6)
N4A C32A C37A 107.2(5)
C33A C32A C37A 123.0(6)
C34A C33A C32A 119.0(6)
C34A C33A H33B 120.5
C32A C33A H33B 120.5
C33A C34A C35A 121.8(5)
C33A C34A H34B 119.1
C35A C34A H34B 119.1
C34A C35A C36A 120.4(4)
C34A C35A H35B 119.8
C36A C35A H35B 119.8
C37A C36A C35A 118.0(5)
C37A C36A H36B 121.0
C35A C36A H36B 121.0
C32A C37A C36A 117.3(6)
C32A C37A C30A 107.4(6)
C36A C37A C30A 135.4(5)
N3A C38A H38D 109.5
N3A C38A H38E 109.5
H38D C38A H38E 109.5
N3A C38A H38F 109.5
H38D C38A H38F 109.5
H38E C38A H38F 109.5
O4 N5 O6 123.5(6)
O4 N5 O5 118.0(6)
O6 N5 O5 118.3(4)

loop_
_geom_bond_atom_site_label_1
_geom_bond_atom_site_label_2
_geom_bond_distance
O4 N5 1.133(6)
N1 C8 1.328(5)
N1 C9 1.345(5)
N1 C22 1.476(5)
N2 C15 1.336(5)
N2 C16 1.377(5)
N2 H1N2 0.7838
Cl1 C4 1.842(5)
S1 O3 1.342(4)
S1 O1 1.425(5)
S1 O2 1.427(7)
S1 C1 1.773(4)
C1 C6 1.352(8)
C1 C2 1.365(7)
C2 C3 1.415(10)
C2 H2A 0.9300
C3 C4 1.343(9)
C3 H3A 0.9300
C4 C5 1.395(8)
C5 C6 1.397(8)
C5 H5A 0.9300
C6 H6A 0.9300
Cl1A C4A 1.842(5)
S1A O3A 1.342(4)
S1A O1A 1.425(5)
S1A O2A 1.427(7)
S1A C1A 1.773(4)
C1A C6A 1.351(8)
C1A C2A 1.365(7)
C2A C3A 1.415(10)
C2A H2AA 0.9300
C3A C4A 1.343(10)
C3A H3AA 0.9300
C4A C5A 1.395(8)
C5A C6A 1.397(8)
C5A H5AA 0.9300
C6A H6AA 0.9300
C10 C9 1.356(5)
C10 C11 1.386(5)
C10 H10A 0.9300
C9 H9A 0.9300
C8 C7 1.360(5)
C8 H8A 0.9300
C7 C11 1.378(5)
C7 H7A 0.9300
C11 C12 1.455(5)
C12 C13 1.324(5)
C12 H12A 0.9300
C13 C14 1.432(5)
C13 H13A 0.9300
C14 C15 1.362(5)
C14 C21 1.440(5)
C15 H15A 0.9300
C16 C17 1.370(5)
C16 C21 1.407(4)
C17 C18 1.360(6)
C17 H17A 0.9300
C18 C19 1.404(6)
C18 H18A 0.9300
C19 C20 1.382(5)
C19 H19A 0.9300
C20 C21 1.397(5)
C20 H20A 0.9300
C22 H22A 0.9600
C22 H22B 0.9600
C22 H22C 0.9600
N3 C25 1.324(9)
N3 C24 1.352(7)
N3 C38 1.468(6)
N4 C31 1.326(8)
N4 C32 1.372(6)
N4 H1N4 0.8081
C23 C24 1.366(8)
C23 C27 1.429(9)
C23 H23A 0.9300
C24 H24A 0.9300
C25 C26 1.376(11)
C25 H25A 0.9300
C26 C27 1.409(10)
C26 H26A 0.9300
C27 C28 1.468(7)
C28 C29 1.318(6)
C28 H28A 0.9300
C29 C30 1.404(7)
C29 H29A 0.9300
C30 C31 1.391(9)
C30 C37 1.445(8)
C31 H31A 0.9300
C32 C33 1.377(6)
C32 C37 1.412(7)
C33 C34 1.362(8)
C33 H33A 0.9300
C34 C35 1.363(10)
C34 H34A 0.9300
C35 C36 1.443(9)
C35 H35A 0.9300
C36 C37 1.421(8)
C36 H36A 0.9300
C38 H38A 0.9600
C38 H38B 0.9600
C38 H38C 0.9600
N3A C25A 1.324(9)
N3A C24A 1.352(7)
N3A C38A 1.468(6)
N4A C31A 1.326(8)
N4A C32A 1.372(6)
N4A H1N4 1.1137
N4A H2N4 0.8600
C23A C24A 1.367(8)
C23A C27A 1.429(9)
C23A H23B 0.9300
C24A H24B 0.9300
C25A C26A 1.376(11)
C25A H25B 0.9300
C26A C27A 1.410(10)
C26A H26B 0.9300
C27A C28A 1.468(7)
C28A C29A 1.318(6)
C28A H28B 0.9300
C29A C30A 1.403(7)
C29A H29B 0.9300
C30A C31A 1.390(9)
C30A C37A 1.445(8)
C31A H31B 0.9300
C32A C33A 1.377(6)
C32A C37A 1.412(7)
C33A C34A 1.362(8)
C33A H33B 0.9300
C34A C35A 1.363(10)
C34A H34B 0.9300
C35A C36A 1.443(10)
C35A H35B 0.9300
C36A C37A 1.421(8)
C36A H36B 0.9300
C38A H38D 0.9600
C38A H38E 0.9600
C38A H38F 0.9600
N5 O6 1.197(5)
N5 O5 1.216(5)

loop_
_geom_hbond_atom_site_label_D
_geom_hbond_atom_site_label_H
_geom_hbond_atom_site_label_A
_geom_hbond_site_symmetry_A
_geom_hbond_distance_DH
_geom_hbond_distance_HA
_geom_hbond_distance_DA
_geom_hbond_angle_DHA
_geom_hbond_publ_flag
N2 H1N2 O3A 1_555 0.78 2.19 2.937(9) 161 y
N4 H1N4 O4 1_565 0.81 2.43 3.220(11) 165 y
N4 H1N4 O5 1_565 0.81 2.32 2.987(8) 141 y
C3A H3AA O5 2_766 0.93 2.43 3.246(13) 146 y
C8 H8A O2A 2_655 0.93 2.40 3.213(8) 146 y
C10 H10A O5 2_656 0.93 2.51 3.234(6) 134 y
C18 H18A O1A 2_765 0.93 2.52 3.345(8) 148 y
C22 H22A O1A 2_655 0.96 2.45 3.368(9) 160 y
C22 H22C O2A 1_545 0.96 2.32 3.082(9) 136 y
C26 H26A O6 2_666 0.93 2.53 3.440(7) 168 y
C15 H15A Cg6 2_666 0.93 2.71 3.550(6) 151 y
C15 H15A Cg7 2_666 0.93 2.94 3.844(10) 165 y
C15 H15A Cg9 2_666 0.93 2.83 3.656(13) 149 y
C34 H34A Cg3 2_766 0.93 2.78 3.602(7) 149 y
C38 H38C Cg6 2_766 0.96 2.95 3.714(8) 137 y
C38 H38C Cg9 2_666 0.96 2.83 3.627(14) 141 y
C34A H34B Cg3 2_766 0.93 2.89 3.56(2) 130 y

loop_
_geom_torsion_atom_site_label_1
_geom_torsion_atom_site_label_2
_geom_torsion_atom_site_label_3
_geom_torsion_atom_site_label_4
_geom_torsion
O3 S1 C1 C6 -72.0(16)
O1 S1 C1 C6 70.6(16)
O2 S1 C1 C6 -168.6(16)
O3 S1 C1 C2 115.4(12)
O1 S1 C1 C2 -102.1(12)
O2 S1 C1 C2 18.8(12)
C6 C1 C2 C3 -8(3)
S1 C1 C2 C3 164.9(17)
C1 C2 C3 C4 15(3)
C2 C3 C4 C5 -13(3)
C2 C3 C4 Cl1 172.4(17)
C3 C4 C5 C6 3(3)
Cl1 C4 C5 C6 178(2)
C2 C1 C6 C5 -2(3)
S1 C1 C6 C5 -174.8(19)
C4 C5 C6 C1 5(4)
O3A S1A C1A C6A -60.6(14)
O1A S1A C1A C6A 156.9(13)
O2A S1A C1A C6A 36.1(13)
O3A S1A C1A C2A 117.0(14)
O1A S1A C1A C2A -25.5(14)
O2A S1A C1A C2A -146.3(14)
C6A C1A C2A C3A 7(3)
S1A C1A C2A C3A -170.6(17)
C1A C2A C3A C4A -15(3)
C2A C3A C4A C5A 13(3)
C2A C3A C4A Cl1A -166.5(19)
C3A C4A C5A C6A -5(3)
Cl1A C4A C5A C6A 174.7(19)
C2A C1A C6A C5A 1(3)
S1A C1A C6A C5A 178.9(17)
C4A C5A C6A C1A -2(3)
C8 N1 C9 C10 0.1(5)
C22 N1 C9 C10 179.7(4)
C11 C10 C9 N1 -1.3(5)
C9 N1 C8 C7 0.5(5)
C22 N1 C8 C7 -179.1(4)
N1 C8 C7 C11 0.1(6)
C8 C7 C11 C10 -1.1(5)
C8 C7 C11 C12 179.4(3)
C9 C10 C11 C7 1.7(5)
C9 C10 C11 C12 -178.8(3)
C7 C11 C12 C13 178.8(3)
C10 C11 C12 C13 -0.7(5)
C11 C12 C13 C14 -178.8(3)
C12 C13 C14 C15 178.9(3)
C12 C13 C14 C21 0.0(6)
C16 N2 C15 C14 0.3(4)
C13 C14 C15 N2 -179.5(3)
C21 C14 C15 N2 -0.4(4)
C15 N2 C16 C17 179.1(4)
C15 N2 C16 C21 -0.1(4)
N2 C16 C17 C18 -179.8(3)
C21 C16 C17 C18 -0.7(5)
C16 C17 C18 C19 -0.2(6)
C17 C18 C19 C20 0.9(6)
C18 C19 C20 C21 -0.7(5)
C19 C20 C21 C16 -0.2(5)
C19 C20 C21 C14 -179.7(4)
C17 C16 C21 C20 0.9(5)
N2 C16 C21 C20 -179.8(3)
C17 C16 C21 C14 -179.4(3)
N2 C16 C21 C14 -0.1(3)
C15 C14 C21 C20 179.9(4)
C13 C14 C21 C20 -1.1(6)
C15 C14 C21 C16 0.3(4)
C13 C14 C21 C16 179.3(3)
C25 N3 C24 C23 -5(2)
C38 N3 C24 C23 176.6(12)
C27 C23 C24 N3 5.6(17)
C24 N3 C25 C26 2.1(17)
C38 N3 C25 C26 -179.9(10)
N3 C25 C26 C27 0.7(12)
C25 C26 C27 C23 -0.4(9)
C25 C26 C27 C28 -179.7(6)
C24 C23 C27 C26 -2.7(11)
C24 C23 C27 C28 176.7(9)
C26 C27 C28 C29 0.0(9)
C23 C27 C28 C29 -179.3(6)
C27 C28 C29 C30 176.8(6)
C28 C29 C30 C31 -175.9(7)
C28 C29 C30 C37 2.2(12)
C32 N4 C31 C30 -0.5(13)
C29 C30 C31 N4 178.4(7)
C37 C30 C31 N4 -0.2(9)
C31 N4 C32 C33 -178(2)
C31 N4 C32 C37 0.9(18)
N4 C32 C33 C34 178.9(18)
C37 C32 C33 C34 0(3)
C32 C33 C34 C35 1(2)
C33 C34 C35 C36 -1.1(13)
C34 C35 C36 C37 1.3(9)
N4 C32 C37 C36 -178.8(12)
C33 C32 C37 C36 1(3)
N4 C32 C37 C30 -1.0(18)
C33 C32 C37 C30 178.4(19)
C35 C36 C37 C32 -1.0(15)
C35 C36 C37 C30 -178.0(10)
C31 C30 C37 C32 0.7(13)
C29 C30 C37 C32 -177.6(12)
C31 C30 C37 C36 177.9(11)
C29 C30 C37 C36 -0.4(17)
C25A N3A C24A C23A 8(4)
C38A N3A C24A C23A -177(3)
C27A C23A C24A N3A -8(3)
C24A N3A C25A C26A -1(5)
C38A N3A C25A C26A -176(3)
N3A C25A C26A C27A -5(4)
C25A C26A C27A C23A 4(3)
C25A C26A C27A C28A -176(2)
C24A C23A C27A C26A 2(3)
C24A C23A C27A C28A -177.7(18)
C26A C27A C28A C29A 179.3(17)
C23A C27A C28A C29A -1(2)
C27A C28A C29A C30A -179.8(15)
C28A C29A C30A C31A 4(3)
C28A C29A C30A C37A -178(2)
C32A N4A C31A C30A -4(3)
C29A C30A C31A N4A -178.5(17)
C37A C30A C31A N4A 4(2)
C31A N4A C32A C33A -177(6)
C31A N4A C32A C37A 3(4)
N4A C32A C33A C34A 179(5)
C37A C32A C33A C34A 0(8)
C32A C33A C34A C35A -2(7)
C33A C34A C35A C36A 7(4)
C34A C35A C36A C37A -8(3)
N4A C32A C37A C36A 179(3)
C33A C32A C37A C36A -1(7)
N4A C32A C37A C30A -1(4)
C33A C32A C37A C30A 179(5)
C35A C36A C37A C32A 5(4)
C35A C36A C37A C30A -175(3)
C31A C30A C37A C32A -2(3)
C29A C30A C37A C32A -179(3)
C31A C30A C37A C36A 179(3)
C29A C30A C37A C36A 1(5)
